data_4120788
loop_
_publ_author_name
'Nicolas Lassauque'
'Pauline Gualco'
'Sonia Mallet-Ladeira'
'Karinne Miqueu'
'Abderrahmane Amgoune'
'Didier Bourissou'

_publ_section_title
;
 Activation of a \s-SnSn Bond at Copper, Followed by Double Addition to an
 Alkyne
;
_journal_name_full 'Journal of the American Chemical Society'
_journal_page_first 13827
_journal_page_last 13834
_journal_paper_doi 10.1021/ja405516j
_journal_volume 135
_journal_year 2013
_chemical_compound_source 'synthesis as described'
_chemical_formula_moiety 'C40 H40 P2 Sn2'
_chemical_formula_sum 'C40 H40 P2 Sn2'
_chemical_formula_weight 820.08
_chemical_name_systematic
;
 ?
;
_space_group_IT_number 14
_symmetry_cell_setting monoclinic
_symmetry_Int_Tables_number 14
_symmetry_space_group_name_Hall '-P 2ybc'
_symmetry_space_group_name_H-M 'P 1 21/c 1'
_atom_sites_solution_hydrogens geom
_atom_sites_solution_primary direct
_atom_sites_solution_secondary difmap
_cell_angle_alpha 90
_cell_angle_beta 90.500(3)
_cell_angle_gamma 90
_cell_formula_units_Z 4
_cell_length_a 20.0617(13)
_cell_length_b 8.6620(6)
_cell_length_c 21.4146(14)
_cell_measurement_reflns_used 9996
_cell_measurement_temperature 193(2)
_cell_measurement_theta_max 29.73
_cell_measurement_theta_min 2.56
_cell_measurement_wavelength 0.71073
_cell_volume 3721.2(4)
_computing_cell_refinement 'APEX2 and SAINT (Bruker, 2008)'
_computing_data_collection 'APEX2 (Bruker, 2008)'
_computing_data_reduction 'SAINT (Bruker, 2008)'
_computing_molecular_graphics 'Ortep-3 for Windows (Farrugia, 1997)'
_computing_publication_material 'WinGX publication routines (Farrugia, 1999)'
_computing_structure_refinement 'SHELXL-97 (Sheldrick, 2008)'
_computing_structure_solution 'SHELXS-97 (Sheldrick, 2008)'
_diffrn_ambient_temperature 193(2)
_diffrn_measured_fraction_theta_full 0.994
_diffrn_measured_fraction_theta_max 0.994
_diffrn_measurement_device_type 'Bruker Kappa APEX II Quazar'
_diffrn_measurement_method 'phi and omega scans'
_diffrn_radiation_monochromator 'multilayer optics'
_diffrn_radiation_probe x-ray
_diffrn_radiation_source 'microfocus sealed tube'
_diffrn_radiation_type MoK\a
_diffrn_radiation_wavelength 0.71073
_diffrn_reflns_av_R_equivalents 0.0315
_diffrn_reflns_av_unetI/netI 0.0223
_diffrn_reflns_limit_h_max 28
_diffrn_reflns_limit_h_min -28
_diffrn_reflns_limit_k_max 12
_diffrn_reflns_limit_k_min -12
_diffrn_reflns_limit_l_max 30
_diffrn_reflns_limit_l_min -27
_diffrn_reflns_number 82241
_diffrn_reflns_theta_full 30.59
_diffrn_reflns_theta_max 30.59
_diffrn_reflns_theta_min 1.02
_diffrn_standards_decay_% 0
_diffrn_standards_interval_count 0
_diffrn_standards_interval_time 0
_diffrn_standards_number 0
_exptl_absorpt_coefficient_mu 1.454
_exptl_absorpt_correction_T_max 0.8926
_exptl_absorpt_correction_T_min 0.8100
_exptl_absorpt_correction_type multi-scan
_exptl_absorpt_process_details '(SADABS; Bruker, 2008)'
_exptl_crystal_colour colourless
_exptl_crystal_density_diffrn 1.464
_exptl_crystal_description plate
_exptl_crystal_F_000 1640
_exptl_crystal_size_max 0.2
_exptl_crystal_size_mid 0.12
_exptl_crystal_size_min 0.08
_refine_diff_density_max 0.579
_refine_diff_density_min -0.799
_refine_diff_density_rms 0.19
_refine_ls_extinction_method none
_refine_ls_goodness_of_fit_ref 1.204
_refine_ls_hydrogen_treatment constr
_refine_ls_matrix_type full
_refine_ls_number_parameters 455
_refine_ls_number_reflns 11382
_refine_ls_number_restraints 201
_refine_ls_restrained_S_all 1.195
_refine_ls_R_factor_all 0.0413
_refine_ls_R_factor_gt 0.0276
_refine_ls_shift/su_max 0.002
_refine_ls_shift/su_mean 0
_refine_ls_structure_factor_coef Fsqd
_refine_ls_weighting_details 'calc w=1/[\s^2^(Fo^2^)+(0.0636P)^2^+0.2782P] where P=(Fo^2^+2Fc^2^)/3'
_refine_ls_weighting_scheme calc
_refine_ls_wR_factor_gt 0.0855
_refine_ls_wR_factor_ref 0.1104
_reflns_number_gt 9420
_reflns_number_total 11382
_reflns_threshold_expression >2sigma(I)
_cod_data_source_file ja405516j_si_002_1.cif
_cod_data_source_block 1
_cod_original_sg_symbol_H-M 'P 21/c'
_cod_database_code 4120788

loop_
_symmetry_equiv_pos_as_xyz
'x, y, z'
'-x, y+1/2, -z+1/2'
'-x, -y, -z'
'x, -y-1/2, z-1/2'

loop_
_atom_site_label
_atom_site_type_symbol
_atom_site_fract_x
_atom_site_fract_y
_atom_site_fract_z
_atom_site_U_iso_or_equiv
_atom_site_adp_type
_atom_site_occupancy
_atom_site_symmetry_multiplicity
_atom_site_calc_flag
_atom_site_refinement_flags
_atom_site_disorder_assembly
_atom_site_disorder_group
P1 P 0.17980(3) -0.04062(7) 0.18982(3) 0.03200(13) Uani 1 1 d D . .
C1 C 0.1123(13) -0.0264(19) 0.2479(13) 0.037(3) Uani 0.56 1 d PDU A 1
C2 C 0.1022(8) 0.0985(15) 0.2869(8) 0.044(2) Uani 0.56 1 d PDU A 1
H2 H 0.1303 0.1863 0.2831 0.053 Uiso 0.56 1 calc PR A 1
C3 C 0.0522(7) 0.1001(14) 0.3318(7) 0.059(2) Uani 0.56 1 d PDU A 1
H3 H 0.0489 0.1833 0.3605 0.071 Uiso 0.56 1 calc PR A 1
C4 C 0.0075(6) -0.0216(12) 0.3338(6) 0.064(3) Uani 0.56 1 d PDU A 1
H4 H -0.0284 -0.0185 0.3625 0.077 Uiso 0.56 1 calc PR A 1
C5 C 0.0143(5) -0.1471(11) 0.2947(5) 0.063(2) Uani 0.56 1 d PDU A 1
H5 H -0.0167 -0.2299 0.2963 0.075 Uiso 0.56 1 calc PR A 1
C6 C 0.0680(5) -0.1512(10) 0.2523(6) 0.050(2) Uani 0.56 1 d PDU A 1
H6 H 0.0741 -0.2393 0.2266 0.06 Uiso 0.56 1 calc PR A 1
C1' C 0.1152(17) -0.055(3) 0.2492(17) 0.039(4) Uani 0.44 1 d PDU A 2
C2' C 0.0976(13) 0.064(2) 0.2883(13) 0.055(4) Uani 0.44 1 d PDU A 2
H2' H 0.1243 0.1544 0.29 0.066 Uiso 0.44 1 calc PR A 2
C3' C 0.0409(8) 0.0532(18) 0.3259(9) 0.058(3) Uani 0.44 1 d PDU A 2
H3' H 0.0251 0.1389 0.3492 0.069 Uiso 0.44 1 calc PR A 2
C4' C 0.0092(8) -0.0884(18) 0.3274(9) 0.071(4) Uani 0.44 1 d PDU A 2
H4' H -0.0286 -0.1007 0.3533 0.085 Uiso 0.44 1 calc PR A 2
C5' C 0.0304(7) -0.2110(14) 0.2930(7) 0.074(4) Uani 0.44 1 d PDU A 2
H5' H 0.0085 -0.3075 0.2975 0.089 Uiso 0.44 1 calc PR A 2
C6' C 0.0835(8) -0.1993(15) 0.2510(8) 0.063(3) Uani 0.44 1 d PDU A 2
H6' H 0.097 -0.2833 0.2256 0.076 Uiso 0.44 1 calc PR A 2
C7 C 0.25164(13) -0.1137(3) 0.23454(12) 0.0351(5) Uani 1 1 d . A .
C8 C 0.25118(16) -0.1456(4) 0.29793(14) 0.0499(7) Uani 1 1 d . . .
H8 H 0.213 -0.122 0.3221 0.06 Uiso 1 1 calc R A .
C9 C 0.30766(17) -0.2135(4) 0.32645(16) 0.0623(9) Uani 1 1 d . A .
H9 H 0.3074 -0.2358 0.3699 0.075 Uiso 1 1 calc R . .
C10 C 0.36233(17) -0.2471(4) 0.29207(18) 0.0595(8) Uani 1 1 d . . .
H10 H 0.4002 -0.2927 0.3117 0.071 Uiso 1 1 calc R A .
C11 C 0.36347(16) -0.2158(4) 0.22895(17) 0.0569(8) Uani 1 1 d . A .
H11 H 0.4019 -0.2396 0.2052 0.068 Uiso 1 1 calc R . .
C12 C 0.30827(14) -0.1495(3) 0.20035(14) 0.0442(6) Uani 1 1 d . . .
H12 H 0.3091 -0.1282 0.1568 0.053 Uiso 1 1 calc R A .
C13 C 0.19837(11) 0.1656(3) 0.18132(10) 0.0297(4) Uani 1 1 d . A .
C14 C 0.23591(13) 0.2486(3) 0.22511(11) 0.0390(5) Uani 1 1 d . . .
H14 H 0.2545 0.1969 0.2603 0.047 Uiso 1 1 calc R A .
C15 C 0.24630(15) 0.4061(3) 0.21766(14) 0.0464(7) Uani 1 1 d . A .
H15 H 0.2716 0.4619 0.2479 0.056 Uiso 1 1 calc R . .
C16 C 0.22006(15) 0.4812(3) 0.16663(14) 0.0472(7) Uani 1 1 d . . .
H16 H 0.2274 0.5887 0.1614 0.057 Uiso 1 1 calc R A .
C17 C 0.18272(14) 0.3996(3) 0.12259(13) 0.0397(5) Uani 1 1 d . A .
H17 H 0.1644 0.4526 0.0876 0.048 Uiso 1 1 calc R . .
C18 C 0.17170(11) 0.2411(3) 0.12895(10) 0.0296(4) Uani 1 1 d . . .
C19 C 0.07172(17) 0.3189(3) 0.00373(15) 0.0524(7) Uani 1 1 d . . .
H19A H 0.04 0.2789 -0.0273 0.079 Uiso 1 1 calc R A .
H19B H 0.1073 0.3752 -0.0175 0.079 Uiso 1 1 calc R . .
H19C H 0.0486 0.3886 0.0323 0.079 Uiso 1 1 calc R . .
C20 C 0.03125(13) 0.0000(4) 0.09171(13) 0.0456(6) Uani 1 1 d . . .
H20A H 0.0135 0.0524 0.1286 0.068 Uiso 1 1 calc R A .
H20B H 0.0461 -0.1039 0.1033 0.068 Uiso 1 1 calc R . .
H20C H -0.0037 -0.0074 0.0596 0.068 Uiso 1 1 calc R . .
C21 C 0.18993(19) 0.0546(4) -0.11676(14) 0.0620(9) Uani 1 1 d . A .
H21A H 0.1886 0.1668 -0.1111 0.093 Uiso 1 1 calc R . .
H21B H 0.1527 0.0225 -0.1437 0.093 Uiso 1 1 calc R . .
H21C H 0.2321 0.0252 -0.1362 0.093 Uiso 1 1 calc R . .
C22 C 0.12372(18) -0.2640(4) -0.0425(2) 0.0662(9) Uani 1 1 d . A .
H22A H 0.1486 -0.3355 -0.069 0.099 Uiso 1 1 calc R . .
H22B H 0.0815 -0.2371 -0.063 0.099 Uiso 1 1 calc R . .
H22C H 0.1147 -0.3133 -0.0022 0.099 Uiso 1 1 calc R . .
C23 C 0.27678(13) -0.1431(2) 0.00562(11) 0.0330(5) Uani 1 1 d . A .
C24 C 0.28064(15) -0.3000(3) 0.02182(14) 0.0461(6) Uani 1 1 d . . .
H24 H 0.2431 -0.3648 0.0151 0.055 Uiso 1 1 calc R . .
C25 C 0.33885(18) -0.3619(3) 0.04762(15) 0.0539(8) Uani 1 1 d . . .
H25 H 0.3403 -0.4681 0.0586 0.065 Uiso 1 1 calc R . .
C26 C 0.39417(15) -0.2712(3) 0.05732(14) 0.0489(7) Uani 1 1 d . . .
H26 H 0.4337 -0.3142 0.0747 0.059 Uiso 1 1 calc R . .
C27 C 0.39149(13) -0.1170(3) 0.04145(13) 0.0412(6) Uani 1 1 d . . .
H27 H 0.4296 -0.0539 0.0482 0.049 Uiso 1 1 calc R . .
C28 C 0.33363(12) -0.0517(3) 0.01559(11) 0.0326(5) Uani 1 1 d . . .
C29 C 0.38820(11) 0.2361(3) 0.05007(11) 0.0303(4) Uani 1 1 d . . .
C30 C 0.36690(12) 0.2527(3) 0.11128(11) 0.0380(5) Uani 1 1 d . . .
H30 H 0.3239 0.2169 0.1225 0.046 Uiso 1 1 calc R . .
C31 C 0.40722(14) 0.3204(4) 0.15602(13) 0.0474(6) Uani 1 1 d . . .
H31 H 0.392 0.3299 0.1977 0.057 Uiso 1 1 calc R . .
C32 C 0.46994(15) 0.3745(3) 0.14037(14) 0.0459(6) Uani 1 1 d . . .
H32 H 0.4975 0.422 0.1712 0.055 Uiso 1 1 calc R . .
C33 C 0.49215(14) 0.3591(3) 0.08016(14) 0.0443(6) Uani 1 1 d . . .
H33 H 0.5353 0.3948 0.0694 0.053 Uiso 1 1 calc R . .
C34 C 0.45123(12) 0.2911(3) 0.03487(12) 0.0377(5) Uani 1 1 d . . .
H34 H 0.4666 0.2823 -0.0068 0.045 Uiso 1 1 calc R . .
C35 C 0.37477(12) 0.1658(3) -0.07802(11) 0.0324(5) Uani 1 1 d . . .
C36 C 0.42417(14) 0.0624(3) -0.09635(12) 0.0409(6) Uani 1 1 d . . .
H36 H 0.4328 -0.0274 -0.0721 0.049 Uiso 1 1 calc R . .
C37 C 0.46096(15) 0.0900(4) -0.15005(13) 0.0489(7) Uani 1 1 d . . .
H37 H 0.4948 0.0195 -0.162 0.059 Uiso 1 1 calc R . .
C38 C 0.44850(15) 0.2194(4) -0.18596(12) 0.0499(7) Uani 1 1 d . . .
H38 H 0.4742 0.2388 -0.2222 0.06 Uiso 1 1 calc R . .
C39 C 0.39894(16) 0.3198(4) -0.16923(14) 0.0530(7) Uani 1 1 d . . .
H39 H 0.3899 0.4077 -0.1944 0.064 Uiso 1 1 calc R . .
C40 C 0.36180(14) 0.2939(3) -0.11572(13) 0.0438(6) Uani 1 1 d . . .
H40 H 0.3274 0.3639 -0.1048 0.053 Uiso 1 1 calc R . .
P2 P 0.32807(3) 0.15282(6) -0.00513(3) 0.02958(12) Uani 1 1 d . . .
Sn1 Sn 0.114130(8) 0.129120(17) 0.055849(7) 0.02983(6) Uani 1 1 d . A .
Sn2 Sn 0.181914(8) -0.056763(18) -0.027408(7) 0.03320(6) Uani 1 1 d . . .

loop_
_atom_site_aniso_label
_atom_site_aniso_U_11
_atom_site_aniso_U_22
_atom_site_aniso_U_33
_atom_site_aniso_U_23
_atom_site_aniso_U_13
_atom_site_aniso_U_12
P1 0.0375(3) 0.0314(3) 0.0270(3) 0.0005(2) -0.0026(2) -0.0066(2)
C1 0.035(4) 0.040(5) 0.036(4) 0.017(4) -0.004(3) -0.009(4)
C2 0.039(4) 0.053(5) 0.041(4) 0.004(4) 0.015(3) -0.001(4)
C3 0.046(6) 0.081(6) 0.050(4) 0.002(4) 0.014(4) -0.012(4)
C4 0.048(4) 0.094(7) 0.050(4) 0.023(5) 0.018(3) -0.009(5)
C5 0.049(4) 0.076(6) 0.063(5) 0.031(5) -0.002(4) -0.026(4)
C6 0.053(5) 0.047(4) 0.049(3) 0.016(3) 0.001(3) -0.020(3)
C1' 0.035(5) 0.049(8) 0.033(5) 0.013(7) -0.003(4) -0.007(7)
C2' 0.048(6) 0.056(7) 0.062(6) 0.018(5) 0.017(5) -0.010(5)
C3' 0.032(5) 0.087(8) 0.056(6) 0.004(6) 0.017(5) -0.009(5)
C4' 0.057(6) 0.104(10) 0.050(6) 0.025(8) 0.000(5) -0.031(7)
C5' 0.074(8) 0.076(7) 0.074(6) 0.028(6) 0.002(5) -0.036(6)
C6' 0.069(8) 0.062(7) 0.059(5) 0.018(6) -0.004(5) -0.031(6)
C7 0.0375(12) 0.0342(11) 0.0336(12) 0.0019(9) -0.0041(9) -0.0058(10)
C8 0.0482(16) 0.0648(19) 0.0366(14) 0.0101(12) -0.0041(11) -0.0014(14)
C9 0.063(2) 0.072(2) 0.0514(18) 0.0262(16) -0.0166(15) -0.0088(17)
C10 0.0478(17) 0.0520(17) 0.078(2) 0.0139(16) -0.0230(16) -0.0021(14)
C11 0.0414(15) 0.0542(17) 0.075(2) -0.0031(15) -0.0021(14) 0.0030(14)
C12 0.0411(14) 0.0457(14) 0.0458(15) -0.0034(11) 0.0003(11) -0.0026(11)
C13 0.0310(10) 0.0313(10) 0.0268(10) -0.0042(8) 0.0068(8) -0.0060(9)
C14 0.0406(13) 0.0475(14) 0.0289(11) -0.0080(10) 0.0045(9) -0.0116(11)
C15 0.0482(15) 0.0457(14) 0.0456(15) -0.0201(12) 0.0107(12) -0.0190(13)
C16 0.0549(16) 0.0318(12) 0.0553(16) -0.0100(12) 0.0138(13) -0.0131(12)
C17 0.0455(14) 0.0285(11) 0.0452(14) -0.0009(10) 0.0059(11) -0.0057(10)
C18 0.0315(10) 0.0285(10) 0.0289(10) -0.0036(8) 0.0059(8) -0.0054(8)
C19 0.0654(19) 0.0420(14) 0.0496(16) 0.0054(13) -0.0131(14) 0.0019(14)
C20 0.0368(13) 0.0542(16) 0.0459(14) -0.0004(13) 0.0014(11) -0.0146(12)
C21 0.073(2) 0.083(2) 0.0303(14) 0.0081(14) 0.0022(13) 0.0064(18)
C22 0.0570(19) 0.0448(16) 0.097(3) -0.0196(17) -0.0067(18) -0.0119(15)
C23 0.0398(12) 0.0264(10) 0.0329(11) 0.0013(8) 0.0084(9) 0.0006(9)
C24 0.0549(16) 0.0292(12) 0.0544(16) 0.0046(11) 0.0158(13) 0.0002(11)
C25 0.072(2) 0.0288(12) 0.0612(19) 0.0150(12) 0.0205(16) 0.0148(13)
C26 0.0509(16) 0.0438(14) 0.0524(16) 0.0179(12) 0.0143(12) 0.0226(13)
C27 0.0377(13) 0.0406(13) 0.0455(14) 0.0127(11) 0.0083(11) 0.0107(11)
C28 0.0363(11) 0.0292(11) 0.0323(11) 0.0045(8) 0.0098(9) 0.0059(9)
C29 0.0311(10) 0.0267(10) 0.0331(11) 0.0038(8) 0.0024(8) 0.0043(9)
C30 0.0324(11) 0.0485(14) 0.0332(11) 0.0061(10) 0.0032(9) 0.0015(11)
C31 0.0426(14) 0.0686(18) 0.0309(12) 0.0034(12) 0.0002(10) 0.0031(14)
C32 0.0438(14) 0.0522(16) 0.0415(14) -0.0031(12) -0.0106(11) 0.0018(12)
C33 0.0369(13) 0.0448(14) 0.0512(16) -0.0007(11) 0.0022(11) -0.0052(11)
C34 0.0355(12) 0.0394(12) 0.0382(12) -0.0024(10) 0.0061(9) -0.0023(10)
C35 0.0333(11) 0.0306(10) 0.0334(11) 0.0020(9) -0.0023(9) -0.0055(9)
C36 0.0460(14) 0.0410(13) 0.0359(13) -0.0018(10) 0.0052(10) -0.0022(11)
C37 0.0494(15) 0.0597(16) 0.0379(14) -0.0129(13) 0.0072(12) -0.0083(14)
C38 0.0477(15) 0.073(2) 0.0286(12) 0.0002(12) -0.0014(10) -0.0213(15)
C39 0.0555(17) 0.0615(18) 0.0419(15) 0.0193(14) -0.0076(12) -0.0168(15)
C40 0.0434(14) 0.0449(14) 0.0431(14) 0.0119(11) -0.0031(11) -0.0033(12)
P2 0.0286(3) 0.0249(2) 0.0353(3) 0.0039(2) 0.0022(2) 0.0025(2)
Sn1 0.03234(9) 0.02944(9) 0.02773(9) 0.00007(5) 0.00079(6) -0.00152(6)
Sn2 0.03662(10) 0.03252(10) 0.03050(9) -0.00384(6) 0.00288(6) -0.00314(6)

loop_
_atom_type_symbol
_atom_type_description
_atom_type_scat_dispersion_real
_atom_type_scat_dispersion_imag
_atom_type_scat_source
C C 0.0033 0.0016 'International Tables Vol C Tables 4.2.6.8 and 6.1.1.4'
H H 0 0 'International Tables Vol C Tables 4.2.6.8 and 6.1.1.4'
P P 0.1023 0.0942 'International Tables Vol C Tables 4.2.6.8 and 6.1.1.4'
Sn Sn -0.6537 1.4246 'International Tables Vol C Tables 4.2.6.8 and 6.1.1.4'

loop_
_geom_angle_atom_site_label_1
_geom_angle_atom_site_label_2
_geom_angle_atom_site_label_3
_geom_angle
C1' P1 C13 106.3(6)
C1' P1 C7 99.9(16)
C13 P1 C7 103.20(11)
C13 P1 C1 98.8(5)
C7 P1 C1 104.3(12)
C2 C1 C6 117.7(7)
C2 C1 P1 124.8(8)
C6 C1 P1 117.5(8)
C1 C2 C3 122.3(9)
C1 C2 H2 118.8
C3 C2 H2 118.8
C4 C3 C2 118.9(9)
C4 C3 H3 120.5
C2 C3 H3 120.5
C5 C4 C3 120.9(7)
C5 C4 H4 119.6
C3 C4 H4 119.6
C4 C5 C6 119.3(8)
C4 C5 H5 120.3
C6 C5 H5 120.3
C1 C6 C5 120.6(8)
C1 C6 H6 119.7
C5 C6 H6 119.7
C2' C1' C6' 122.0(10)
C2' C1' P1 124.1(10)
C6' C1' P1 113.8(10)
C1' C2' C3' 121.0(12)
C1' C2' H2' 119.5
C3' C2' H2' 119.5
C4' C3' C2' 116.6(11)
C4' C3' H3' 121.7
C2' C3' H3' 121.7
C5' C4' C3' 122.3(11)
C5' C4' H4' 118.9
C3' C4' H4' 118.9
C4' C5' C6' 122.1(10)
C4' C5' H5' 118.9
C6' C5' H5' 118.9
C5' C6' C1' 115.4(11)
C5' C6' H6' 122.3
C1' C6' H6' 122.3
C8 C7 C12 118.9(3)
C8 C7 P1 124.6(2)
C12 C7 P1 116.3(2)
C7 C8 C9 119.7(3)
C7 C8 H8 120.2
C9 C8 H8 120.2
C10 C9 C8 120.3(3)
C10 C9 H9 119.9
C8 C9 H9 119.9
C9 C10 C11 120.6(3)
C9 C10 H10 119.7
C11 C10 H10 119.7
C10 C11 C12 119.7(3)
C10 C11 H11 120.2
C12 C11 H11 120.2
C11 C12 C7 120.9(3)
C11 C12 H12 119.6
C7 C12 H12 119.6
C14 C13 C18 119.8(2)
C14 C13 P1 122.92(19)
C18 C13 P1 117.27(16)
C15 C14 C13 120.6(3)
C15 C14 H14 119.7
C13 C14 H14 119.7
C16 C15 C14 120.0(3)
C16 C15 H15 120
C14 C15 H15 120
C15 C16 C17 120.0(2)
C15 C16 H16 120
C17 C16 H16 120
C16 C17 C18 121.2(3)
C16 C17 H17 119.4
C18 C17 H17 119.4
C17 C18 C13 118.5(2)
C17 C18 Sn1 116.96(19)
C13 C18 Sn1 124.52(16)
Sn1 C19 H19A 109.5
Sn1 C19 H19B 109.5
H19A C19 H19B 109.5
Sn1 C19 H19C 109.5
H19A C19 H19C 109.5
H19B C19 H19C 109.5
Sn1 C20 H20A 109.5
Sn1 C20 H20B 109.5
H20A C20 H20B 109.5
Sn1 C20 H20C 109.5
H20A C20 H20C 109.5
H20B C20 H20C 109.5
Sn2 C21 H21A 109.5
Sn2 C21 H21B 109.5
H21A C21 H21B 109.5
Sn2 C21 H21C 109.5
H21A C21 H21C 109.5
H21B C21 H21C 109.5
Sn2 C22 H22A 109.5
Sn2 C22 H22B 109.5
H22A C22 H22B 109.5
Sn2 C22 H22C 109.5
H22A C22 H22C 109.5
H22B C22 H22C 109.5
C28 C23 C24 117.7(2)
C28 C23 Sn2 124.56(16)
C24 C23 Sn2 117.6(2)
C25 C24 C23 120.9(3)
C25 C24 H24 119.5
C23 C24 H24 119.5
C26 C25 C24 120.8(2)
C26 C25 H25 119.6
C24 C25 H25 119.6
C25 C26 C27 119.1(3)
C25 C26 H26 120.4
C27 C26 H26 120.4
C26 C27 C28 121.3(3)
C26 C27 H27 119.4
C28 C27 H27 119.4
C27 C28 C23 120.1(2)
C27 C28 P2 122.38(19)
C23 C28 P2 117.52(18)
C30 C29 C34 118.2(2)
C30 C29 P2 116.34(18)
C34 C29 P2 125.37(18)
C31 C30 C29 121.1(2)
C31 C30 H30 119.5
C29 C30 H30 119.5
C30 C31 C32 120.2(2)
C30 C31 H31 119.9
C32 C31 H31 119.9
C33 C32 C31 119.8(3)
C33 C32 H32 120.1
C31 C32 H32 120.1
C32 C33 C34 120.0(2)
C32 C33 H33 120
C34 C33 H33 120
C29 C34 C33 120.8(2)
C29 C34 H34 119.6
C33 C34 H34 119.6
C36 C35 C40 118.5(2)
C36 C35 P2 124.81(19)
C40 C35 P2 116.59(19)
C37 C36 C35 120.3(3)
C37 C36 H36 119.8
C35 C36 H36 119.8
C38 C37 C36 120.3(3)
C38 C37 H37 119.8
C36 C37 H37 119.8
C39 C38 C37 119.8(3)
C39 C38 H38 120.1
C37 C38 H38 120.1
C38 C39 C40 120.5(3)
C38 C39 H39 119.7
C40 C39 H39 119.7
C39 C40 C35 120.4(3)
C39 C40 H40 119.8
C35 C40 H40 119.8
C28 P2 C29 100.76(11)
C28 P2 C35 103.62(10)
C29 P2 C35 100.79(10)
C20 Sn1 C19 106.16(13)
C20 Sn1 C18 112.57(9)
C19 Sn1 C18 103.76(10)
C20 Sn1 Sn2 108.24(8)
C19 Sn1 Sn2 107.68(9)
C18 Sn1 Sn2 117.65(6)
C21 Sn2 C23 112.00(12)
C21 Sn2 C22 106.49(16)
C23 Sn2 C22 103.55(12)
C21 Sn2 Sn1 110.68(10)
C23 Sn2 Sn1 115.30(6)
C22 Sn2 Sn1 108.12(10)

loop_
_geom_bond_atom_site_label_1
_geom_bond_atom_site_label_2
_geom_bond_distance
P1 C1' 1.828(10)
P1 C13 1.834(2)
P1 C7 1.836(3)
P1 C1 1.850(8)
C1 C2 1.384(10)
C1 C6 1.404(10)
C2 C3 1.394(9)
C2 H2 0.95
C3 C4 1.385(11)
C3 H3 0.95
C4 C5 1.380(12)
C4 H4 0.95
C5 C6 1.416(10)
C5 H5 0.95
C6 H6 0.95
C1' C2' 1.375(12)
C1' C6' 1.404(12)
C2' C3' 1.403(12)
C2' H2' 0.95
C3' C4' 1.382(14)
C3' H3' 0.95
C4' C5' 1.362(14)
C4' H4' 0.95
C5' C6' 1.404(12)
C5' H5' 0.95
C6' H6' 0.95
C7 C8 1.385(4)
C7 C12 1.392(4)
C8 C9 1.411(4)
C8 H8 0.95
C9 C10 1.358(5)
C9 H9 0.95
C10 C11 1.379(5)
C10 H10 0.95
C11 C12 1.385(4)
C11 H11 0.95
C12 H12 0.95
C13 C14 1.397(3)
C13 C18 1.401(3)
C14 C15 1.390(4)
C14 H14 0.95
C15 C16 1.372(5)
C15 H15 0.95
C16 C17 1.392(4)
C16 H16 0.95
C17 C18 1.397(3)
C17 H17 0.95
C18 Sn1 2.167(2)
C19 Sn1 2.157(3)
C19 H19A 0.98
C19 H19B 0.98
C19 H19C 0.98
C20 Sn1 2.151(3)
C20 H20A 0.98
C20 H20B 0.98
C20 H20C 0.98
C21 Sn2 2.150(3)
C21 H21A 0.98
C21 H21B 0.98
C21 H21C 0.98
C22 Sn2 2.164(3)
C22 H22A 0.98
C22 H22B 0.98
C22 H22C 0.98
C23 C28 1.403(3)
C23 C24 1.404(3)
C23 Sn2 2.158(3)
C24 C25 1.395(5)
C24 H24 0.95
C25 C26 1.374(5)
C25 H25 0.95
C26 C27 1.379(4)
C26 H26 0.95
C27 C28 1.401(3)
C27 H27 0.95
C28 P2 1.829(2)
C29 C30 1.390(3)
C29 C34 1.393(3)
C29 P2 1.830(2)
C30 C31 1.379(4)
C30 H30 0.95
C31 C32 1.387(4)
C31 H31 0.95
C32 C33 1.374(4)
C32 H32 0.95
C33 C34 1.395(4)
C33 H33 0.95
C34 H34 0.95
C35 C36 1.394(4)
C35 C40 1.396(3)
C35 P2 1.831(2)
C36 C37 1.393(4)
C36 H36 0.95
C37 C38 1.380(5)
C37 H37 0.95
C38 C39 1.371(5)
C38 H38 0.95
C39 C40 1.390(4)
C39 H39 0.95
C40 H40 0.95
Sn1 Sn2 2.7682(2)
